data_7048899
loop_
_publ_author_name
'Su, Bochao'
'Ota, Kei'
'Li, Yongxin'
'Kinjo, Rei'

_publ_section_title
;
 Germylone-bridged bimetallic Ir and Rh complexes.
;
_journal_issue 11
_journal_name_full 'Dalton transactions (Cambridge, England : 2003)'
_journal_page_first 3555
_journal_page_last 3559
_journal_paper_doi 10.1039/c9dt00145j
_journal_volume 48
_journal_year 2019
_chemical_formula_sum 'C43 H63 Cl2 Ge Ir2 N3'
_chemical_formula_weight 1149.85
_space_group_crystal_system monoclinic
_space_group_IT_number 14
_space_group_name_Hall '-P 2yn'
_space_group_name_H-M_alt 'P 1 21/n 1'
_symmetry_space_group_name_Hall '-P 2yn'
_symmetry_space_group_name_H-M 'P 1 21/n 1'
_atom_sites_solution_hydrogens geom
_atom_sites_solution_primary dual
_audit_update_record
;
2019-01-09 deposited with the CCDC.
2019-02-07 downloaded from the CCDC.
;
_cell_angle_alpha 90
_cell_angle_beta 94.2923(18)
_cell_angle_gamma 90
_cell_formula_units_Z 4
_cell_length_a 12.4041(4)
_cell_length_b 14.8542(5)
_cell_length_c 22.8415(8)
_cell_measurement_reflns_used 9990
_cell_measurement_temperature 153.(2)
_cell_measurement_theta_max 29.2948
_cell_measurement_theta_min 2.7110
_cell_volume 4196.8(2)
_computing_cell_refinement 'SAINT V8.37A (Bruker AXS Inc., 2016)'
_computing_data_collection 'APEX3 (Bruker AXS Inc., 2016)'
_computing_data_reduction 'SAINT V8.37A (Bruker AXS Inc., 2016)'
_computing_molecular_graphics 'XP (Bruker AXS Inc., 2016)'
_computing_publication_material 'APEX3 (Bruker AXS Inc., 2016)'
_computing_structure_refinement 'SHELXL-2016/6 (Sheldrick, 2016)'
_computing_structure_solution 'SHELXT (Bruker AXS Inc., 2016)'
_diffrn_ambient_temperature 153.(2)
_diffrn_detector_area_resol_mean 8.3333
_diffrn_measured_fraction_theta_full 0.984
_diffrn_measured_fraction_theta_max 0.984
_diffrn_measurement_device_type 'CCD area detector'
_diffrn_measurement_method 'phi and omega scans'
_diffrn_radiation_monochromator graphite
_diffrn_radiation_type MoK\a
_diffrn_radiation_wavelength 0.71073
_diffrn_reflns_av_R_equivalents 0.0902
_diffrn_reflns_av_unetI/netI 0.0730
_diffrn_reflns_limit_h_max 17
_diffrn_reflns_limit_h_min -17
_diffrn_reflns_limit_k_max 21
_diffrn_reflns_limit_k_min 0
_diffrn_reflns_limit_l_max 32
_diffrn_reflns_limit_l_min 0
_diffrn_reflns_number 12977
_diffrn_reflns_theta_full 30.84
_diffrn_reflns_theta_max 30.84
_diffrn_reflns_theta_min 2.14
_diffrn_source 'fine-focus sealed tube'
_diffrn_source_type 'Bruker KappaCCD'
_exptl_absorpt_coefficient_mu 7.199
_exptl_absorpt_correction_T_max 0.39
_exptl_absorpt_correction_T_min 0.27
_exptl_absorpt_correction_type multi-scan
_exptl_absorpt_process_details
;
SADABS-2016/2 - Bruker AXS area detector scaling and absorption correction
;
_exptl_crystal_colour red
_exptl_crystal_density_diffrn 1.820
_exptl_crystal_density_method 'not measured'
_exptl_crystal_description block
_exptl_crystal_F_000 2248
_exptl_crystal_size_max 0.220
_exptl_crystal_size_mid 0.180
_exptl_crystal_size_min 0.160
_refine_diff_density_max 1.476
_refine_diff_density_min -1.367
_refine_ls_extinction_method none
_refine_ls_goodness_of_fit_ref 1.037
_refine_ls_hydrogen_treatment constr
_refine_ls_matrix_type full
_refine_ls_number_parameters 466
_refine_ls_number_reflns 12977
_refine_ls_number_restraints 0
_refine_ls_restrained_S_all 1.037
_refine_ls_R_factor_all 0.0753
_refine_ls_R_factor_gt 0.0465
_refine_ls_shift/su_max 0.002
_refine_ls_shift/su_mean 0.000
_refine_ls_structure_factor_coef Fsqd
_refine_ls_weighting_details 'w=1/[\s^2^(Fo^2^)+(0.0262P)^2^+10.4319P] where P=(Fo^2^+2Fc^2^)/3'
_refine_ls_weighting_scheme calc
_refine_ls_wR_factor_gt 0.0907
_refine_ls_wR_factor_ref 0.0975
_reflns_number_gt 9229
_reflns_number_total 12977
_reflns_threshold_expression 'I > 2\s(I)'
_cod_data_source_file c9dt00145j2.cif
_cod_data_source_block rei137
_cod_depositor_comments
;
The following automatic conversions were performed:

'_exptl_absorpt_correction_type' value 'Multi-Scan' changed to
'multi-scan' according to
/home/data/users/saulius/crontab/automatic-downloads/rss-feeds/RSC/lib/dictionaries/cif_core.dic
dictionary named 'cif_core.dic' version 2.4.2 from 2011-04-26.

Automatic conversion script
Id: cif_fix_values 4973 2017-02-22 13:04:09Z antanas 

 Adding full bibliography for 7048898--7048900.cif.
;
_cod_database_code 7048899

loop_
_space_group_symop_operation_xyz
'x, y, z'
'-x+1/2, y+1/2, -z+1/2'
'-x, -y, -z'
'x-1/2, -y-1/2, z-1/2'

loop_
_atom_site_type_symbol
_atom_site_label
_atom_site_fract_x
_atom_site_fract_y
_atom_site_fract_z
_atom_site_U_iso_or_equiv
_atom_site_adp_type
_atom_site_calc_flag
_atom_site_refinement_flags_adp
_atom_site_refinement_flags_posn
_atom_site_occupancy
Ir Ir1 0.93760(2) 0.26151(2) 0.10340(2) 0.01660(5) Uani d . . 1
Ir Ir2 0.55415(2) 0.25151(2) 0.09061(2) 0.01518(5) Uani d . . 1
Ge Ge1 0.74387(4) 0.30833(3) 0.09668(2) 0.01333(11) Uani d . . 1
C C1 0.7468(4) 0.4011(3) 0.0343(2) 0.0136(10) Uani d . . 1
C C2 0.7468(5) 0.4986(3) -0.0447(2) 0.0211(11) Uani d . . 1
H H2A 0.673297 0.514206 -0.061387 0.025 Uiso calc U R 1
H H2B 0.799167 0.508472 -0.074696 0.025 Uiso calc U R 1
C C3 0.7775(5) 0.5518(3) 0.0110(2) 0.0201(11) Uani d . . 1
H H3A 0.855565 0.566583 0.014556 0.024 Uiso calc U R 1
H H3B 0.735027 0.608085 0.012407 0.024 Uiso calc U R 1
C C4 0.7477(4) 0.4987(3) 0.1178(2) 0.0161(10) Uani d . . 1
C C5 0.7508(4) 0.5951(3) 0.1415(2) 0.0191(11) Uani d . . 1
C C6 0.8569(5) 0.6414(4) 0.1256(3) 0.0286(13) Uani d . . 1
H H6A 0.91789 0.600372 0.134031 0.043 Uiso calc U R 1
H H6B 0.868307 0.696448 0.14887 0.043 Uiso calc U R 1
H H6C 0.851331 0.65671 0.08371 0.043 Uiso calc U R 1
C C7 0.6488(5) 0.6457(4) 0.1169(3) 0.0255(12) Uani d . . 1
H H7A 0.643795 0.642823 0.073869 0.038 Uiso calc U R 1
H H7B 0.653099 0.708742 0.129435 0.038 Uiso calc U R 1
H H7C 0.584568 0.617674 0.131567 0.038 Uiso calc U R 1
C C8 0.7517(5) 0.6025(4) 0.2094(2) 0.0254(12) Uani d . . 1
H H8A 0.689811 0.569647 0.222949 0.038 Uiso calc U R 1
H H8B 0.747073 0.665985 0.220574 0.038 Uiso calc U R 1
H H8C 0.818913 0.576581 0.227358 0.038 Uiso calc U R 1
C C9 0.7325(4) 0.4125(3) 0.2088(2) 0.0189(11) Uani d . . 1
C C10 0.6288(5) 0.4098(3) 0.2300(3) 0.0238(12) Uani d . . 1
C C11 0.5268(5) 0.4267(4) 0.1901(3) 0.0291(14) Uani d . . 1
H H11A 0.463639 0.424895 0.213403 0.044 Uiso calc U R 1
H H11B 0.51982 0.380128 0.15969 0.044 Uiso calc U R 1
H H11C 0.531442 0.48597 0.171627 0.044 Uiso calc U R 1
C C12 0.6213(5) 0.3975(3) 0.2901(3) 0.0278(13) Uani d . . 1
H H12 0.551659 0.395756 0.304836 0.033 Uiso calc U R 1
C C13 0.7115(5) 0.3877(3) 0.3292(2) 0.0266(13) Uani d . . 1
C C14 0.7024(7) 0.3825(4) 0.3947(3) 0.0415(18) Uani d . . 1
H H14A 0.710643 0.442942 0.411689 0.062 Uiso calc U R 1
H H14B 0.759215 0.343107 0.412354 0.062 Uiso calc U R 1
H H14C 0.631416 0.358269 0.402471 0.062 Uiso calc U R 1
C C15 0.8119(5) 0.3874(3) 0.3061(2) 0.0242(12) Uani d . . 1
H H15 0.874555 0.378715 0.332076 0.029 Uiso calc U R 1
C C16 0.8249(5) 0.3991(3) 0.2469(2) 0.0196(11) Uani d . . 1
C C17 0.9372(5) 0.4023(4) 0.2258(3) 0.0294(13) Uani d . . 1
H H17A 0.990095 0.410461 0.259443 0.044 Uiso calc U R 1
H H17B 0.942409 0.452649 0.198435 0.044 Uiso calc U R 1
H H17C 0.952176 0.345753 0.205783 0.044 Uiso calc U R 1
C C18 0.7540(4) 0.3277(3) -0.0634(2) 0.0174(10) Uani d . . 1
C C19 0.6624(5) 0.3385(4) -0.1125(3) 0.0278(13) Uani d . . 1
H H19A 0.591473 0.339447 -0.09525 0.033 Uiso calc U R 1
H H19B 0.671188 0.395938 -0.133536 0.033 Uiso calc U R 1
C C20 0.8651(5) 0.3263(4) -0.0904(3) 0.0271(13) Uani d . . 1
H H20A 0.87662 0.383781 -0.111008 0.033 Uiso calc U R 1
H H20B 0.923916 0.318877 -0.059048 0.033 Uiso calc U R 1
C C21 0.7393(5) 0.2381(3) -0.0321(2) 0.0242(12) Uani d . . 1
H H21A 0.669142 0.237926 -0.014165 0.029 Uiso calc U R 1
H H21B 0.797452 0.23061 -0.000372 0.029 Uiso calc U R 1
C C22 0.7428(5) 0.1595(4) -0.0756(3) 0.0316(15) Uani d . . 1
H H22 0.732854 0.101463 -0.05452 0.038 Uiso calc U R 1
C C23 0.8514(5) 0.1588(4) -0.1025(3) 0.0330(15) Uani d . . 1
H H23A 0.91044 0.150454 -0.071401 0.04 Uiso calc U R 1
H H23B 0.853918 0.108252 -0.130681 0.04 Uiso calc U R 1
C C24 0.8659(5) 0.2474(4) -0.1339(3) 0.0309(14) Uani d . . 1
H H24 0.936893 0.246555 -0.151921 0.037 Uiso calc U R 1
C C25 0.7753(6) 0.2594(4) -0.1827(3) 0.0348(15) Uani d . . 1
H H25A 0.785103 0.316901 -0.203583 0.042 Uiso calc U R 1
H H25B 0.777195 0.209648 -0.211395 0.042 Uiso calc U R 1
C C26 0.6669(6) 0.2597(4) -0.1551(3) 0.0329(14) Uani d . . 1
H H26 0.60764 0.266844 -0.186873 0.04 Uiso calc U R 1
C C27 0.6510(5) 0.1715(4) -0.1236(3) 0.0338(15) Uani d . . 1
H H27A 0.651257 0.120969 -0.151884 0.041 Uiso calc U R 1
H H27B 0.580542 0.171747 -0.105968 0.041 Uiso calc U R 1
C C28 0.8988(4) 0.1249(4) 0.0963(3) 0.0233(12) Uani d . . 1
H H28 0.824915 0.113378 0.077124 0.028 Uiso calc U R 1
C C29 0.8984(4) 0.1514(3) 0.1558(2) 0.0182(11) Uani d . . 1
H H29 0.824755 0.15471 0.17075 0.022 Uiso calc U R 1
C C30 0.9876(5) 0.1311(4) 0.2021(3) 0.0271(13) Uani d . . 1
H H30A 0.982776 0.06711 0.213664 0.033 Uiso calc U R 1
H H30B 0.977007 0.168243 0.237218 0.033 Uiso calc U R 1
C C31 1.1015(5) 0.1494(4) 0.1819(3) 0.0293(13) Uani d . . 1
H H31A 1.151195 0.164637 0.216447 0.035 Uiso calc U R 1
H H31B 1.129011 0.094332 0.163745 0.035 Uiso calc U R 1
C C32 1.0999(4) 0.2262(4) 0.1380(3) 0.0242(12) Uani d . . 1
H H32 1.145625 0.278892 0.151214 0.029 Uiso calc U R 1
C C33 1.0913(4) 0.2129(4) 0.0774(3) 0.0263(13) Uani d . . 1
H H33 1.132281 0.257476 0.054911 0.032 Uiso calc U R 1
C C34 1.0791(5) 0.1220(4) 0.0489(3) 0.0338(15) Uani d . . 1
H H34A 1.147968 0.088559 0.055816 0.041 Uiso calc U R 1
H H34B 1.06494 0.130033 0.006033 0.041 Uiso calc U R 1
C C35 0.9870(5) 0.0655(4) 0.0722(3) 0.0327(15) Uani d . . 1
H H35A 0.954192 0.027433 0.039995 0.039 Uiso calc U R 1
H H35B 1.017339 0.025073 0.103718 0.039 Uiso calc U R 1
C C36 0.5812(5) 0.1798(4) 0.1695(2) 0.0230(12) Uani d . . 1
H H36 0.649504 0.196683 0.192947 0.028 Uiso calc U R 1
C C37 0.5966(4) 0.1211(3) 0.1218(3) 0.0236(12) Uani d . . 1
H H37 0.673775 0.104429 0.117591 0.028 Uiso calc U R 1
C C38 0.5158(5) 0.0485(4) 0.1018(3) 0.0350(15) Uani d . . 1
H H38A 0.476079 0.029112 0.135649 0.042 Uiso calc U R 1
H H38B 0.555284 -0.004337 0.087896 0.042 Uiso calc U R 1
C C39 0.4347(6) 0.0813(4) 0.0525(4) 0.0466(19) Uani d . . 1
H H39A 0.463899 0.068432 0.014176 0.056 Uiso calc U R 1
H H39B 0.366454 0.047222 0.054146 0.056 Uiso calc U R 1
C C40 0.4109(5) 0.1805(4) 0.0562(3) 0.0287(14) Uani d . . 1
H H40 0.375839 0.206798 0.019286 0.034 Uiso calc U R 1
C C41 0.3869(5) 0.2254(4) 0.1069(3) 0.0290(13) Uani d . . 1
H H41 0.337978 0.278446 0.099772 0.035 Uiso calc U R 1
C C42 0.3764(5) 0.1797(5) 0.1654(3) 0.0378(16) Uani d . . 1
H H42A 0.351939 0.116954 0.158233 0.045 Uiso calc U R 1
H H42B 0.320286 0.211096 0.186252 0.045 Uiso calc U R 1
C C43 0.4817(5) 0.1785(4) 0.2046(3) 0.0321(14) Uani d . . 1
H H43A 0.483568 0.231462 0.230987 0.039 Uiso calc U R 1
H H43B 0.483552 0.12375 0.229418 0.039 Uiso calc U R 1
Cl Cl1 0.99420(11) 0.40778(9) 0.07635(7) 0.0273(3) Uani d . . 1
Cl Cl2 0.50049(11) 0.37392(9) 0.02899(6) 0.0247(3) Uani d . . 1
N N1 0.7517(3) 0.4050(3) -0.02236(18) 0.0151(9) Uani d . . 1
N N2 0.7492(3) 0.4874(3) 0.05755(19) 0.0156(9) Uani d . . 1
N N3 0.7419(3) 0.4231(3) 0.14595(19) 0.0157(9) Uani d . . 1

loop_
_atom_site_aniso_label
_atom_site_aniso_U_11
_atom_site_aniso_U_22
_atom_site_aniso_U_33
_atom_site_aniso_U_12
_atom_site_aniso_U_13
_atom_site_aniso_U_23
Ir1 0.01287(10) 0.02061(10) 0.01661(11) -0.00017(7) 0.00311(7) 0.00112(8)
Ir2 0.01299(10) 0.01867(9) 0.01374(10) -0.00086(7) 0.00015(7) 0.00133(7)
Ge1 0.0127(2) 0.0153(2) 0.0122(3) -0.00067(18) 0.00242(19) 0.00031(19)
C1 0.011(2) 0.017(2) 0.013(3) 0.0008(17) 0.0015(19) -0.0006(18)
C2 0.030(3) 0.018(2) 0.015(3) 0.005(2) 0.003(2) 0.0058(19)
C3 0.028(3) 0.012(2) 0.021(3) 0.0022(19) 0.009(2) 0.0059(19)
C4 0.008(2) 0.021(2) 0.019(3) 0.0002(17) 0.002(2) -0.005(2)
C5 0.019(3) 0.021(2) 0.017(3) -0.003(2) 0.000(2) -0.003(2)
C6 0.028(3) 0.019(3) 0.039(4) -0.007(2) 0.005(3) 0.000(2)
C7 0.025(3) 0.023(3) 0.028(3) 0.003(2) 0.000(3) -0.003(2)
C8 0.029(3) 0.022(3) 0.024(3) -0.003(2) 0.000(3) -0.009(2)
C9 0.022(3) 0.022(3) 0.012(3) -0.005(2) 0.004(2) -0.0016(19)
C10 0.032(3) 0.019(3) 0.021(3) -0.008(2) 0.007(2) -0.004(2)
C11 0.024(3) 0.039(3) 0.025(3) -0.004(2) 0.013(3) -0.013(3)
C12 0.042(4) 0.019(3) 0.025(3) -0.006(2) 0.019(3) -0.006(2)
C13 0.053(4) 0.016(2) 0.011(3) -0.001(2) 0.009(3) -0.002(2)
C14 0.075(5) 0.030(3) 0.021(4) 0.002(3) 0.020(3) 0.002(3)
C15 0.040(4) 0.019(3) 0.013(3) 0.003(2) 0.000(3) -0.001(2)
C16 0.026(3) 0.014(2) 0.017(3) 0.001(2) -0.002(2) -0.0033(19)
C17 0.025(3) 0.039(3) 0.024(3) 0.003(2) -0.005(3) -0.001(3)
C18 0.020(3) 0.025(3) 0.007(2) 0.001(2) 0.001(2) -0.0005(19)
C19 0.025(3) 0.034(3) 0.023(3) 0.004(2) -0.004(3) 0.001(2)
C20 0.022(3) 0.031(3) 0.029(3) -0.002(2) 0.007(3) -0.007(2)
C21 0.033(3) 0.025(3) 0.014(3) -0.002(2) 0.001(2) -0.007(2)
C22 0.052(4) 0.021(3) 0.021(3) -0.004(3) -0.002(3) -0.006(2)
C23 0.039(4) 0.031(3) 0.028(4) 0.010(3) -0.004(3) -0.013(3)
C24 0.027(3) 0.039(3) 0.028(3) 0.002(2) 0.014(3) -0.012(3)
C25 0.051(4) 0.040(4) 0.014(3) 0.000(3) 0.008(3) -0.003(2)
C26 0.036(4) 0.037(3) 0.025(3) 0.002(3) -0.007(3) -0.005(3)
C27 0.039(4) 0.033(3) 0.028(4) -0.009(3) 0.000(3) -0.010(3)
C28 0.011(3) 0.030(3) 0.029(3) 0.003(2) 0.006(2) 0.001(2)
C29 0.016(3) 0.018(2) 0.021(3) 0.0013(19) 0.002(2) 0.008(2)
C30 0.023(3) 0.035(3) 0.023(3) 0.000(2) -0.003(2) 0.011(2)
C31 0.018(3) 0.044(4) 0.025(3) 0.002(2) -0.007(2) 0.005(3)
C32 0.013(3) 0.035(3) 0.026(3) 0.002(2) 0.006(2) 0.003(2)
C33 0.011(3) 0.031(3) 0.039(4) 0.003(2) 0.013(2) 0.001(3)
C34 0.025(3) 0.042(4) 0.036(4) 0.012(3) 0.010(3) -0.003(3)
C35 0.042(4) 0.022(3) 0.036(4) 0.006(2) 0.010(3) -0.008(2)
C36 0.020(3) 0.032(3) 0.017(3) -0.004(2) -0.001(2) 0.009(2)
C37 0.018(3) 0.022(3) 0.031(3) -0.001(2) 0.000(2) 0.007(2)
C38 0.028(3) 0.028(3) 0.049(4) -0.006(2) 0.004(3) 0.001(3)
C39 0.038(4) 0.035(4) 0.064(5) -0.012(3) -0.014(4) -0.002(3)
C40 0.021(3) 0.026(3) 0.037(4) -0.008(2) -0.010(3) -0.002(2)
C41 0.016(3) 0.038(3) 0.032(4) -0.001(2) -0.004(2) 0.010(3)
C42 0.015(3) 0.064(5) 0.034(4) -0.005(3) 0.008(3) 0.014(3)
C43 0.025(3) 0.047(4) 0.025(3) -0.005(3) 0.005(3) 0.013(3)
Cl1 0.0179(7) 0.0275(7) 0.0373(9) -0.0043(5) 0.0068(6) 0.0087(6)
Cl2 0.0188(7) 0.0297(7) 0.0256(8) 0.0060(5) 0.0008(6) 0.0094(5)
N1 0.017(2) 0.018(2) 0.011(2) 0.0011(16) 0.0033(17) 0.0034(16)
N2 0.019(2) 0.0125(19) 0.016(2) 0.0005(15) 0.0057(18) 0.0030(16)
N3 0.015(2) 0.018(2) 0.014(2) 0.0010(16) 0.0037(17) -0.0022(16)

loop_
_atom_type_symbol
_atom_type_description
_atom_type_scat_dispersion_real
_atom_type_scat_dispersion_imag
_atom_type_scat_source
C C 0.0033 0.0016 'International Tables Vol C Tables 4.2.6.8 and 6.1.1.4'
H H 0.0000 0.0000 'International Tables Vol C Tables 4.2.6.8 and 6.1.1.4'
N N 0.0061 0.0033 'International Tables Vol C Tables 4.2.6.8 and 6.1.1.4'
Cl Cl 0.1484 0.1585 'International Tables Vol C Tables 4.2.6.8 and 6.1.1.4'
Ge Ge 0.1547 1.8001 'International Tables Vol C Tables 4.2.6.8 and 6.1.1.4'
Ir Ir -1.4442 7.9887 'International Tables Vol C Tables 4.2.6.8 and 6.1.1.4'

loop_
_geom_angle_atom_site_label_1
_geom_angle_atom_site_label_2
_geom_angle_atom_site_label_3
_geom_angle
C28 Ir1 C29 39.4(2)
C28 Ir1 C33 81.8(2)
C29 Ir1 C33 98.2(2)
C28 Ir1 C32 89.7(2)
C29 Ir1 C32 81.5(2)
C33 Ir1 C32 37.5(2)
C28 Ir1 Cl1 159.65(16)
C29 Ir1 Cl1 160.50(15)
C33 Ir1 Cl1 87.16(16)
C32 Ir1 Cl1 91.82(15)
C28 Ir1 Ge1 92.91(15)
C29 Ir1 Ge1 89.37(14)
C33 Ir1 Ge1 160.18(17)
C32 Ir1 Ge1 162.19(15)
Cl1 Ir1 Ge1 91.78(4)
C36 Ir2 C37 39.4(2)
C36 Ir2 C40 97.9(2)
C37 Ir2 C40 81.5(2)
C36 Ir2 C41 81.7(2)
C37 Ir2 C41 89.8(2)
C40 Ir2 C41 37.4(2)
C36 Ir2 Cl2 157.13(16)
C37 Ir2 Cl2 162.92(16)
C40 Ir2 Cl2 88.41(16)
C41 Ir2 Cl2 90.54(16)
C36 Ir2 Ge1 91.97(15)
C37 Ir2 Ge1 94.64(15)
C40 Ir2 Ge1 158.65(17)
C41 Ir2 Ge1 163.95(17)
Cl2 Ir2 Ge1 89.73(4)
C1 Ge1 N3 79.52(18)
C1 Ge1 Ir2 105.23(14)
N3 Ge1 Ir2 105.23(12)
C1 Ge1 Ir1 99.70(14)
N3 Ge1 Ir1 104.47(12)
Ir2 Ge1 Ir1 144.04(2)
N1 C1 N2 109.8(4)
N1 C1 Ge1 138.6(4)
N2 C1 Ge1 111.5(3)
N1 C2 C3 101.5(4)
N1 C2 H2A 111.5
C3 C2 H2A 111.5
N1 C2 H2B 111.5
C3 C2 H2B 111.5
H2A C2 H2B 109.3
N2 C3 C2 101.8(4)
N2 C3 H3A 111.4
C2 C3 H3A 111.4
N2 C3 H3B 111.4
C2 C3 H3B 111.4
H3A C3 H3B 109.3
N3 C4 N2 113.0(4)
N3 C4 C5 129.5(5)
N2 C4 C5 117.5(4)
C4 C5 C7 109.2(4)
C4 C5 C6 109.4(4)
C7 C5 C6 112.6(5)
C4 C5 C8 114.7(4)
C7 C5 C8 105.9(5)
C6 C5 C8 105.1(4)
C5 C6 H6A 109.5
C5 C6 H6B 109.5
H6A C6 H6B 109.5
C5 C6 H6C 109.5
H6A C6 H6C 109.5
H6B C6 H6C 109.5
C5 C7 H7A 109.5
C5 C7 H7B 109.5
H7A C7 H7B 109.5
C5 C7 H7C 109.5
H7A C7 H7C 109.5
H7B C7 H7C 109.5
C5 C8 H8A 109.5
C5 C8 H8B 109.5
H8A C8 H8B 109.5
C5 C8 H8C 109.5
H8A C8 H8C 109.5
H8B C8 H8C 109.5
C16 C9 C10 120.6(5)
C16 C9 N3 120.3(5)
C10 C9 N3 119.0(5)
C12 C10 C9 118.2(6)
C12 C10 C11 119.8(5)
C9 C10 C11 121.9(5)
C10 C11 H11A 109.5
C10 C11 H11B 109.5
H11A C11 H11B 109.5
C10 C11 H11C 109.5
H11A C11 H11C 109.5
H11B C11 H11C 109.5
C13 C12 C10 122.5(6)
C13 C12 H12 118.8
C10 C12 H12 118.8
C12 C13 C15 117.4(5)
C12 C13 C14 121.8(6)
C15 C13 C14 120.8(6)
C13 C14 H14A 109.5
C13 C14 H14B 109.5
H14A C14 H14B 109.5
C13 C14 H14C 109.5
H14A C14 H14C 109.5
H14B C14 H14C 109.5
C16 C15 C13 122.9(5)
C16 C15 H15 118.6
C13 C15 H15 118.6
C15 C16 C9 118.4(5)
C15 C16 C17 119.5(5)
C9 C16 C17 122.0(5)
C16 C17 H17A 109.5
C16 C17 H17B 109.5
H17A C17 H17B 109.5
C16 C17 H17C 109.5
H17A C17 H17C 109.5
H17B C17 H17C 109.5
N1 C18 C21 111.8(4)
N1 C18 C19 109.4(4)
C21 C18 C19 108.8(4)
N1 C18 C20 108.7(4)
C21 C18 C20 108.3(4)
C19 C18 C20 109.8(4)
C26 C19 C18 108.9(5)
C26 C19 H19A 109.9
C18 C19 H19A 109.9
C26 C19 H19B 109.9
C18 C19 H19B 109.9
H19A C19 H19B 108.3
C24 C20 C18 108.4(5)
C24 C20 H20A 110.0
C18 C20 H20A 110.0
C24 C20 H20B 110.0
C18 C20 H20B 110.0
H20A C20 H20B 108.4
C18 C21 C22 110.5(5)
C18 C21 H21A 109.5
C22 C21 H21A 109.5
C18 C21 H21B 109.5
C22 C21 H21B 109.5
H21A C21 H21B 108.1
C23 C22 C27 110.1(5)
C23 C22 C21 109.6(5)
C27 C22 C21 108.6(5)
C23 C22 H22 109.5
C27 C22 H22 109.5
C21 C22 H22 109.5
C24 C23 C22 108.9(5)
C24 C23 H23A 109.9
C22 C23 H23A 109.9
C24 C23 H23B 109.9
C22 C23 H23B 109.9
H23A C23 H23B 108.3
C23 C24 C25 109.8(5)
C23 C24 C20 110.5(5)
C25 C24 C20 109.9(5)
C23 C24 H24 108.9
C25 C24 H24 108.9
C20 C24 H24 108.9
C26 C25 C24 108.7(5)
C26 C25 H25A 110.0
C24 C25 H25A 110.0
C26 C25 H25B 110.0
C24 C25 H25B 110.0
H25A C25 H25B 108.3
C27 C26 C19 110.4(5)
C27 C26 C25 110.1(5)
C19 C26 C25 109.9(5)
C27 C26 H26 108.8
C19 C26 H26 108.8
C25 C26 H26 108.8
C26 C27 C22 108.9(5)
C26 C27 H27A 109.9
C22 C27 H27A 109.9
C26 C27 H27B 109.9
C22 C27 H27B 109.9
H27A C27 H27B 108.3
C29 C28 C35 123.8(5)
C29 C28 Ir1 70.9(3)
C35 C28 Ir1 114.8(4)
C29 C28 H28 113.5
C35 C28 H28 113.5
Ir1 C28 H28 113.5
C28 C29 C30 124.4(5)
C28 C29 Ir1 69.7(3)
C30 C29 Ir1 111.5(4)
C28 C29 H29 114.3
C30 C29 H29 114.3
Ir1 C29 H29 114.3
C29 C30 C31 113.4(5)
C29 C30 H30A 108.9
C31 C30 H30A 108.9
C29 C30 H30B 108.9
C31 C30 H30B 108.9
H30A C30 H30B 107.7
C32 C31 C30 111.3(5)
C32 C31 H31A 109.4
C30 C31 H31A 109.4
C32 C31 H31B 109.4
C30 C31 H31B 109.4
H31A C31 H31B 108.0
C33 C32 C31 123.1(5)
C33 C32 Ir1 70.9(3)
C31 C32 Ir1 112.8(4)
C33 C32 H32 114.2
C31 C32 H32 114.2
Ir1 C32 H32 114.2
C32 C33 C34 123.7(5)
C32 C33 Ir1 71.6(3)
C34 C33 Ir1 110.9(4)
C32 C33 H33 114.3
C34 C33 H33 114.3
Ir1 C33 H33 114.3
C33 C34 C35 113.2(5)
C33 C34 H34A 108.9
C35 C34 H34A 108.9
C33 C34 H34B 108.9
C35 C34 H34B 108.9
H34A C34 H34B 107.8
C28 C35 C34 112.0(5)
C28 C35 H35A 109.2
C34 C35 H35A 109.2
C28 C35 H35B 109.2
C34 C35 H35B 109.2
H35A C35 H35B 107.9
C37 C36 C43 123.9(5)
C37 C36 Ir2 71.0(3)
C43 C36 Ir2 112.1(4)
C37 C36 H36 114.1
C43 C36 H36 114.1
Ir2 C36 H36 114.1
C36 C37 C38 122.9(5)
C36 C37 Ir2 69.6(3)
C38 C37 Ir2 114.0(4)
C36 C37 H37 114.2
C38 C37 H37 114.2
Ir2 C37 H37 114.2
C37 C38 C39 112.1(5)
C37 C38 H38A 109.2
C39 C38 H38A 109.2
C37 C38 H38B 109.2
C39 C38 H38B 109.2
H38A C38 H38B 107.9
C40 C39 C38 112.9(5)
C40 C39 H39A 109.0
C38 C39 H39A 109.0
C40 C39 H39B 109.0
C38 C39 H39B 109.0
H39A C39 H39B 107.8
C41 C40 C39 125.0(6)
C41 C40 Ir2 71.6(3)
C39 C40 Ir2 109.8(4)
C41 C40 H40 114.1
C39 C40 H40 114.1
Ir2 C40 H40 114.1
C40 C41 C42 123.9(6)
C40 C41 Ir2 71.0(3)
C42 C41 Ir2 112.2(4)
C40 C41 H41 114.0
C42 C41 H41 114.0
Ir2 C41 H41 114.0
C41 C42 C43 113.4(5)
C41 C42 H42A 108.9
C43 C42 H42A 108.9
C41 C42 H42B 108.9
C43 C42 H42B 108.9
H42A C42 H42B 107.7
C36 C43 C42 112.4(5)
C36 C43 H43A 109.1
C42 C43 H43A 109.1
C36 C43 H43B 109.1
C42 C43 H43B 109.1
H43A C43 H43B 107.9
C1 N1 C2 112.4(4)
C1 N1 C18 126.7(4)
C2 N1 C18 120.8(4)
C1 N2 C4 119.4(4)
C1 N2 C3 108.6(4)
C4 N2 C3 130.5(4)
C4 N3 C9 126.3(4)
C4 N3 Ge1 116.5(3)
C9 N3 Ge1 117.2(3)

loop_
_geom_bond_atom_site_label_1
_geom_bond_atom_site_label_2
_geom_bond_distance
Ir1 C28 2.089(5)
Ir1 C29 2.105(5)
Ir1 C33 2.163(5)
Ir1 C32 2.172(5)
Ir1 Cl1 2.3793(13)
Ir1 Ge1 2.4954(6)
Ir2 C36 2.098(5)
Ir2 C37 2.117(5)
Ir2 C40 2.163(5)
Ir2 C41 2.170(6)
Ir2 Cl2 2.3643(13)
Ir2 Ge1 2.4942(6)
Ge1 C1 1.985(5)
Ge1 N3 2.044(4)
C1 N1 1.301(6)
C1 N2 1.387(6)
C2 N1 1.480(6)
C2 C3 1.522(7)
C2 H2A 0.99
C2 H2B 0.99
C3 N2 1.491(6)
C3 H3A 0.99
C3 H3B 0.99
C4 N3 1.298(6)
C4 N2 1.389(7)
C4 C5 1.530(7)
C5 C7 1.542(7)
C5 C6 1.552(7)
C5 C8 1.552(8)
C6 H6A 0.98
C6 H6B 0.98
C6 H6C 0.98
C7 H7A 0.98
C7 H7B 0.98
C7 H7C 0.98
C8 H8A 0.98
C8 H8B 0.98
C8 H8C 0.98
C9 C16 1.400(7)
C9 C10 1.408(8)
C9 N3 1.457(7)
C10 C12 1.396(8)
C10 C11 1.523(8)
C11 H11A 0.98
C11 H11B 0.98
C11 H11C 0.98
C12 C13 1.386(9)
C12 H12 0.95
C13 C15 1.389(8)
C13 C14 1.510(8)
C14 H14A 0.98
C14 H14B 0.98
C14 H14C 0.98
C15 C16 1.386(7)
C15 H15 0.95
C16 C17 1.509(8)
C17 H17A 0.98
C17 H17B 0.98
C17 H17C 0.98
C18 N1 1.483(6)
C18 C21 1.528(7)
C18 C19 1.544(7)
C18 C20 1.552(8)
C19 C26 1.526(8)
C19 H19A 0.99
C19 H19B 0.99
C20 C24 1.538(8)
C20 H20A 0.99
C20 H20B 0.99
C21 C22 1.535(7)
C21 H21A 0.99
C21 H21B 0.99
C22 C23 1.522(9)
C22 C27 1.531(9)
C22 H22 1.0
C23 C24 1.516(8)
C23 H23A 0.99
C23 H23B 0.99
C24 C25 1.532(9)
C24 H24 1.0
C25 C26 1.527(10)
C25 H25A 0.99
C25 H25B 0.99
C26 C27 1.514(8)
C26 H26 1.0
C27 H27A 0.99
C27 H27B 0.99
C28 C29 1.415(8)
C28 C35 1.539(7)
C28 H28 1.0
C29 C30 1.504(7)
C29 H29 1.0
C30 C31 1.543(8)
C30 H30A 0.99
C30 H30B 0.99
C31 C32 1.517(8)
C31 H31A 0.99
C31 H31B 0.99
C32 C33 1.395(8)
C32 H32 1.0
C33 C34 1.501(8)
C33 H33 1.0
C34 C35 1.544(9)
C34 H34A 0.99
C34 H34B 0.99
C35 H35A 0.99
C35 H35B 0.99
C36 C37 1.420(8)
C36 C43 1.522(8)
C36 H36 1.0
C37 C38 1.519(8)
C37 H37 1.0
C38 C39 1.533(9)
C38 H38A 0.99
C38 H38B 0.99
C39 C40 1.506(8)
C39 H39A 0.99
C39 H39B 0.99
C40 C41 1.388(9)
C40 H40 1.0
C41 C42 1.511(8)
C41 H41 1.0
C42 C43 1.528(8)
C42 H42A 0.99
C42 H42B 0.99
C43 H43A 0.99
C43 H43B 0.99
